data_7059330
loop_
_publ_author_name
'Xu, Weitao'
'Deng, Xinyu'
'Xiao, Xin'
'Bian, Bing'
'Chen, Qing'
'Dalgarno, Scott J.'
'Tao, Zhu'
'Redshaw, Carl'

_publ_section_title
;
 Supramolecular assemblies controlled by cucurbit[n]uril size (n = 6, 7, 8
 and 10)
;
_journal_issue 11
_journal_name_full 'New Journal of Chemistry'
_journal_page_first 4311
_journal_page_last 4318
_journal_paper_doi 10.1039/D0NJ00087F
_journal_volume 44
_journal_year 2020
_chemical_formula_moiety 'C96 H96 N64 Na2 O40, 4(Cl4 Zn), 0.5(C32 H36 N4)'
_chemical_formula_sum 'C112 H146 Cl16 N66 Na2 O45 Zn4'
_chemical_formula_weight 4011.60
_space_group_crystal_system orthorhombic
_space_group_IT_number 64
_space_group_name_Hall '-C 2ac 2'
_space_group_name_H-M_alt 'C m c e'
_atom_sites_solution_hydrogens geom
_audit_creation_date 2020-02-11
_audit_creation_method
;
Olex2 1.2
(compiled 2018.05.29 svn.r3510 for OlexSys, GUI svn.r5506)
;
_audit_update_record
;
2020-02-11 deposited with the CCDC.	2020-02-20 downloaded from the CCDC.
;
_cell_angle_alpha 90
_cell_angle_beta 90
_cell_angle_gamma 90
_cell_formula_units_Z 4
_cell_length_a 32.023(3)
_cell_length_b 22.025(2)
_cell_length_c 28.035(3)
_cell_measurement_reflns_used 9870
_cell_measurement_temperature 223(2)
_cell_measurement_theta_max 28.26
_cell_measurement_theta_min 2.45
_cell_volume 19773(3)
_computing_cell_refinement 'SAINT v8.37A (Bruker, 2015)'
_computing_data_collection 'Bruker Apex II'
_computing_data_reduction 'SAINT v8.37A (Bruker, 2015)'
_computing_molecular_graphics 'Olex2 (Dolomanov et al., 2009)'
_computing_publication_material 'Olex2 (Dolomanov et al., 2009)'
_computing_structure_refinement 'ShelXL (Sheldrick, 2015)'
_computing_structure_solution 'ShelXT (Sheldrick, 2015)'
_diffrn_ambient_temperature 222.98
_diffrn_measured_fraction_theta_full 0.997
_diffrn_measured_fraction_theta_max 0.996
_diffrn_measurement_device_type 'Bruker X8 Apex II CCD Diffractometer'
_diffrn_measurement_method '\f and \w scans'
_diffrn_radiation_monochromator graphite
_diffrn_radiation_type MoK\a
_diffrn_radiation_wavelength 0.71073
_diffrn_reflns_av_R_equivalents 0.0354
_diffrn_reflns_av_unetI/netI 0.0215
_diffrn_reflns_Laue_measured_fraction_full 0.997
_diffrn_reflns_Laue_measured_fraction_max 0.996
_diffrn_reflns_limit_h_max 42
_diffrn_reflns_limit_h_min -42
_diffrn_reflns_limit_k_max 29
_diffrn_reflns_limit_k_min -29
_diffrn_reflns_limit_l_max 37
_diffrn_reflns_limit_l_min -37
_diffrn_reflns_number 94549
_diffrn_reflns_point_group_measured_fraction_full 0.997
_diffrn_reflns_point_group_measured_fraction_max 0.996
_diffrn_reflns_theta_full 25.242
_diffrn_reflns_theta_max 28.326
_diffrn_reflns_theta_min 2.451
_diffrn_source 'fine-focus sealed tube'
_diffrn_standards_number 0
_exptl_absorpt_coefficient_mu 0.782
_exptl_absorpt_correction_type multi-scan
_exptl_absorpt_process_details Bruker-SADABS
_exptl_crystal_colour Colourless
_exptl_crystal_density_diffrn 1.348
_exptl_crystal_density_method 'not measured'
_exptl_crystal_description Block
_exptl_crystal_F_000 8216
_exptl_crystal_size_max 0.30
_exptl_crystal_size_mid 0.27
_exptl_crystal_size_min 0.24
_refine_diff_density_max 2.502
_refine_diff_density_min -1.637
_refine_diff_density_rms 0.143
_refine_ls_extinction_method none
_refine_ls_goodness_of_fit_ref 1.021
_refine_ls_hydrogen_treatment constr
_refine_ls_matrix_type full
_refine_ls_number_parameters 526
_refine_ls_number_reflns 12491
_refine_ls_number_restraints 0
_refine_ls_restrained_S_all 1.021
_refine_ls_R_factor_all 0.0989
_refine_ls_R_factor_gt 0.0845
_refine_ls_shift/su_max 0.001
_refine_ls_shift/su_mean 0.000
_refine_ls_structure_factor_coef Fsqd
_refine_ls_weighting_details 'calc w=1/[\s^2^(Fo^2^)+(0.0426P)^2^+0.0000P] where P=(Fo^2^+2Fc^2^)/3'
_refine_ls_weighting_scheme calc
_refine_ls_wR_factor_gt 0.2562
_refine_ls_wR_factor_ref 0.2777
_reflns_Friedel_coverage 0.000
_reflns_number_gt 9807
_reflns_number_total 12491
_reflns_threshold_expression 'I > 2\s(I)'
_cod_data_source_file d0nj00087f2.cif
_cod_data_source_block Q8GNaZn
_cod_depositor_comments
;Adding full bibliography for 7059329--7059331.cif.

 Adding full bibliography for 7059329--7059331.cif.
;
_cod_original_sg_symbol_Hall '-C 2bc 2'
_cod_database_code 7059330
_shelx_shelxl_version_number 2018/3
_shelx_space_group_comment
;
The symmetry employed for this shelxl refinement is uniquely defined
by the following loop, which should always be used as a source of
symmetry information in preference to the above space-group names.
They are only intended as comments.
;
_olex2_refinement_description
;
1. Fixed Uiso
 At 1.2 times of:
  All C(H) groups, All C(H,H) groups
2. Uiso/Uaniso restraints and constraints
Uanis(O12) = Uanis(O11)
Uanis(O13) = Uanis(O14)
3. Others
 Fixed Sof: O11(0.5) O12(0.5) O13(0.5) O14(0.5) C1B(0.25) C1C(0.25) H1C(0.25)
 C1D(0.25) H1D(0.25) C1E(0.25) H1EA(0.25) H1EB(0.25) C1F(0.25) H1F(0.25)
 C1G(0.25) H1G(0.25) N19(0.25) C1H(0.25) H1H(0.25) C1I(0.25) H1I(0.25)
 C1J(0.25) H1J(0.25) C1K(0.25) H1K(0.25) C1L(0.25) H1L(0.25) C1M(0.25)
 N26(0.25) C1N(0.25) H1NA(0.25) H1NB(0.25) C1O(0.25) H1O(0.25) C1P(0.25)
 H1PA(0.25) H1PB(0.25) C1Q(0.25) H1QA(0.25) H1QB(0.25)
 Fixed Uiso: C1B(0.125) C1C(0.125) H1C(0.125) C1D(0.125) H1D(0.125) C1E(0.125)
 H1EA(0.125) H1EB(0.125) C1F(0.125) H1F(0.125) C1G(0.125) H1G(0.125) N19(0.125)
 C1H(0.125) H1H(0.125) C1I(0.125) H1I(0.125) C1J(0.125) H1J(0.125) C1K(0.125)
 H1K(0.125) C1L(0.125) H1L(0.125) C1M(0.125) N26(0.125) C1N(0.125) H1NA(0.125)
 H1NB(0.125) C1O(0.125) H1O(0.125) C1P(0.125) H1PA(0.125) H1PB(0.125)
 C1Q(0.125) H1QA(0.125) H1QB(0.125)
4.a Free rotating group:
 C1B(C1C,C1D,C1E,C1F,C1G,N19,C1H,C1I,C1J,C1K,C1L,C1M,N26,C1N,C1O,C1P,C1Q)
4.b Ternary CH refined with riding coordinates:
 C2(H2), C7(H7), C9(H9), C13(H13), C15(H15), C19(H19), C21(H21), C25(H25)
4.c Secondary CH2 refined with riding coordinates:
 C4(H4A,H4B), C5(H5A,H5B), C10(H10A,H10B), C11(H11A,H11B), C16(H16A,H16B),
 C17(H17A,H17B), C22(H22A,H22B), C23(H23A,H23B), C1E(H1EA,H1EB), C1N(H1NA,H1NB),
  C1P(H1PA,H1PB), C1Q(H1QA,H1QB)
4.d Aromatic/amide H refined with riding coordinates:
 C1C(H1C), C1D(H1D), C1F(H1F), C1G(H1G), C1H(H1H), C1I(H1I), C1J(H1J),
 C1K(H1K), C1L(H1L), C1O(H1O)
;
_olex2_submission_special_instructions 'No special instructions were received'

loop_
_space_group_symop_operation_xyz
'x, y, z'
'x, -y, -z'
'-x+1/2, y, -z+1/2'
'-x+1/2, -y, z+1/2'
'x+1/2, y+1/2, z'
'x+1/2, -y+1/2, -z'
'-x+1, y+1/2, -z+1/2'
'-x+1, -y+1/2, z+1/2'
'-x, -y, -z'
'-x, y, z'
'x-1/2, -y, z-1/2'
'x-1/2, y, -z-1/2'
'-x+1/2, -y+1/2, -z'
'-x+1/2, y+1/2, z'
'x, -y+1/2, z-1/2'
'x, y+1/2, -z-1/2'

loop_
_atom_site_label
_atom_site_type_symbol
_atom_site_fract_x
_atom_site_fract_y
_atom_site_fract_z
_atom_site_U_iso_or_equiv
_atom_site_adp_type
_atom_site_occupancy
_atom_site_site_symmetry_order
_atom_site_calc_flag
_atom_site_refinement_flags_posn
_atom_site_refinement_flags_adp
_atom_site_refinement_flags_occupancy
_atom_site_disorder_assembly
_atom_site_disorder_group
C1 C 0.500000 1.30778(19) 0.56679(14) 0.0280(9) Uani 1 2 d S T P . .
C2 C 0.52417(10) 1.40150(12) 0.54048(10) 0.0233(6) Uani 1 1 d . . . . .
H2 H 0.535438 1.432153 0.562871 0.028 Uiso 1 1 calc R . . . .
C3 C 0.500000 1.42783(18) 0.46402(15) 0.0239(8) Uani 1 2 d S T P . .
C4 C 0.57647(11) 1.32145(15) 0.56861(11) 0.0296(6) Uani 1 1 d . . . . .
H4A H 0.591016 1.355587 0.583676 0.036 Uiso 1 1 calc R . . . .
H4B H 0.574402 1.288770 0.592213 0.036 Uiso 1 1 calc R . . . .
C5 C 0.57683(10) 1.42674(13) 0.47418(11) 0.0266(6) Uani 1 1 d . . . . .
H5A H 0.575550 1.452443 0.445689 0.032 Uiso 1 1 calc R . . . .
H5B H 0.592448 1.448965 0.498654 0.032 Uiso 1 1 calc R . . . .
C6 C 0.60932(11) 1.24077(14) 0.52021(11) 0.0296(6) Uani 1 1 d . . . . .
C7 C 0.65117(11) 1.29661(14) 0.46778(11) 0.0277(6) Uani 1 1 d . . . . .
H7 H 0.681357 1.301410 0.474410 0.033 Uiso 1 1 calc R . . . .
C8 C 0.61169(10) 1.35894(13) 0.41720(11) 0.0268(6) Uani 1 1 d . . . . .
C9 C 0.62429(10) 1.34062(13) 0.49811(10) 0.0252(6) Uani 1 1 d . . . . .
H9 H 0.641801 1.369135 0.516690 0.030 Uiso 1 1 calc R . . . .
C10 C 0.65796(13) 1.18210(15) 0.47120(11) 0.0336(7) Uani 1 1 d . . . . .
H10A H 0.687685 1.188058 0.478051 0.040 Uiso 1 1 calc R . . . .
H10B H 0.647779 1.149779 0.492227 0.040 Uiso 1 1 calc R . . . .
C11 C 0.66792(12) 1.30023(14) 0.37936(12) 0.0328(7) Uani 1 1 d . . . . .
H11A H 0.662413 1.329470 0.353776 0.039 Uiso 1 1 calc R . . . .
H11B H 0.697022 1.305358 0.389396 0.039 Uiso 1 1 calc R . . . .
C12 C 0.64248(12) 0.89635(15) 0.58789(11) 0.0318(7) Uani 1 1 d . . . . .
C13 C 0.67988(10) 0.86198(14) 0.65359(11) 0.0275(6) Uani 1 1 d . . . . .
H13 H 0.708553 0.875978 0.660912 0.033 Uiso 1 1 calc R . . . .
C14 C 0.65446(12) 0.77188(16) 0.68572(12) 0.0334(7) Uani 1 1 d . . . . .
C15 C 0.68003(11) 0.81258(13) 0.61500(11) 0.0283(6) Uani 1 1 d . . . . .
H15 H 0.708614 0.804210 0.603258 0.034 Uiso 1 1 calc R . . . .
C16 C 0.65997(12) 0.97261(14) 0.64846(12) 0.0330(7) Uani 1 1 d . . . . .
H16A H 0.650179 0.999491 0.622945 0.040 Uiso 1 1 calc R . . . .
H16B H 0.689734 0.980790 0.653462 0.040 Uiso 1 1 calc R . . . .
C17 C 0.66728(14) 0.85583(16) 0.74187(11) 0.0375(8) Uani 1 1 d . . . . .
H17A H 0.661470 0.823528 0.764974 0.045 Uiso 1 1 calc R . . . .
H17B H 0.696550 0.867889 0.745683 0.045 Uiso 1 1 calc R . . . .
C18 C 0.61052(10) 1.03513(14) 0.69411(12) 0.0284(6) Uani 1 1 d . . . . .
C19 C 0.62532(10) 1.00853(14) 0.77304(11) 0.0279(6) Uani 1 1 d . . . . .
H19 H 0.643071 1.033440 0.794327 0.034 Uiso 1 1 calc R . . . .
C20 C 0.61211(12) 0.90577(15) 0.78799(11) 0.0324(7) Uani 1 1 d . . . . .
C21 C 0.65179(11) 0.96878(14) 0.73877(11) 0.0296(6) Uani 1 1 d . . . . .
H21 H 0.682052 0.976377 0.742810 0.036 Uiso 1 1 calc R . . . .
C22 C 0.57672(10) 1.09774(14) 0.75593(12) 0.0299(6) Uani 1 1 d . . . . .
H22A H 0.591049 1.117359 0.782695 0.036 Uiso 1 1 calc R . . . .
H22B H 0.575484 1.127027 0.729656 0.036 Uiso 1 1 calc R . . . .
C23 C 0.57594(12) 0.97902(17) 0.83981(11) 0.0336(7) Uani 1 1 d . . . . .
H23A H 0.589659 1.011170 0.858212 0.040 Uiso 1 1 calc R . . . .
H23B H 0.573729 0.943183 0.860378 0.040 Uiso 1 1 calc R . . . .
C24 C 0.500000 1.09583(19) 0.74406(16) 0.0276(8) Uani 1 2 d S T P . .
C25 C 0.52428(10) 1.06179(14) 0.81776(10) 0.0268(6) Uani 1 1 d . . . . .
H25 H 0.535717 1.088974 0.842667 0.032 Uiso 1 1 calc R . . . .
C26 C 0.500000 0.9647(2) 0.83557(14) 0.0324(10) Uani 1 2 d S T P . .
Cl1 Cl 0.65129(3) 1.47057(5) 0.57469(4) 0.0478(3) Uani 1 1 d . . . . .
Cl2 Cl 0.72549(4) 1.45394(10) 0.67758(4) 0.0797(5) Uani 1 1 d . . . . .
Cl3 Cl 0.75977(4) 1.42128(8) 0.55512(4) 0.0682(4) Uani 1 1 d . . . . .
Cl4 Cl 0.68438(7) 1.31876(9) 0.61606(9) 0.0999(6) Uani 1 1 d . . . . .
N1 N 0.53465(9) 1.34070(11) 0.55539(9) 0.0267(5) Uani 1 1 d . . . . .
N2 N 0.53455(9) 1.41631(12) 0.49136(9) 0.0262(5) Uani 1 1 d . . . . .
N3 N 0.60083(9) 1.30040(12) 0.52875(9) 0.0287(6) Uani 1 1 d . . . . .
N4 N 0.59916(9) 1.37205(11) 0.46267(9) 0.0262(5) Uani 1 1 d . . . . .
N5 N 0.63589(10) 1.23742(12) 0.48236(10) 0.0313(6) Uani 1 1 d . . . . .
N6 N 0.64082(10) 1.31346(12) 0.41925(9) 0.0298(6) Uani 1 1 d . . . . .
N7 N 0.65359(10) 1.16242(12) 0.42236(9) 0.0303(6) Uani 1 1 d . . . . .
N8 N 0.66239(10) 1.23939(12) 0.36095(9) 0.0317(6) Uani 1 1 d . . . . .
N9 N 0.65497(10) 0.91026(12) 0.63333(10) 0.0301(6) Uani 1 1 d . . . . .
N10 N 0.66114(11) 0.83241(12) 0.69407(10) 0.0333(6) Uani 1 1 d . . . . .
N11 N 0.63743(10) 0.98677(12) 0.69193(10) 0.0308(6) Uani 1 1 d . . . . .
N12 N 0.64070(11) 0.90753(13) 0.75217(10) 0.0340(6) Uani 1 1 d . . . . .
N13 N 0.60086(9) 1.04575(13) 0.74084(10) 0.0316(6) Uani 1 1 d . . . . .
N14 N 0.60153(10) 0.96425(13) 0.79920(10) 0.0321(6) Uani 1 1 d . . . . .
N15 N 0.53469(9) 1.08277(12) 0.77034(10) 0.0290(6) Uani 1 1 d . . . . .
N16 N 0.53446(9) 0.99890(13) 0.82698(9) 0.0304(6) Uani 1 1 d . . . . .
O1 O 0.500000 1.25694(16) 0.58450(14) 0.0404(8) Uani 1 2 d S T P A .
O2 O 0.500000 1.44680(17) 0.42334(12) 0.0340(7) Uani 1 2 d S T P . .
O3 O 0.59574(10) 1.19767(11) 0.54277(10) 0.0435(7) Uani 1 1 d . . . . .
O4 O 0.59955(8) 1.38386(12) 0.38088(9) 0.0365(5) Uani 1 1 d . . . . .
O5 O 0.62410(10) 0.93072(12) 0.56075(10) 0.0451(7) Uani 1 1 d . . . . .
O6 O 0.64291(11) 0.73435(13) 0.71537(9) 0.0467(7) Uani 1 1 d . . . . .
O7 O 0.59749(9) 1.06356(12) 0.66006(9) 0.0403(6) Uani 1 1 d . . . . .
O8 O 0.59873(11) 0.86058(12) 0.80755(10) 0.0459(7) Uani 1 1 d . . . . .
O9 O 0.500000 1.11721(18) 0.70359(13) 0.0409(8) Uani 1 2 d S T P A .
O10 O 0.500000 0.91167(18) 0.84997(15) 0.0469(10) Uani 1 2 d S T P . .
O11 O 0.5483(6) 1.1539(5) 0.6197(4) 0.103(4) Uani 0.5 1 d . . . A 1
O12 O 0.5618(6) 1.1787(5) 0.6364(4) 0.103(4) Uani 0.5 1 d . . . A 2
O13 O 0.5617(4) 1.2488(5) 0.6952(5) 0.114(3) Uani 0.5 1 d . . . A 1
O14 O 0.5163(4) 1.3029(4) 0.6938(5) 0.114(3) Uani 0.5 1 d . . . A 2
Na1 Na 0.500000 1.20903(10) 0.66225(9) 0.0514(6) Uani 1 2 d S T P . .
Zn2 Zn 0.70526(2) 1.41769(3) 0.60634(2) 0.05009(18) Uani 1 1 d . . . . .
C1B C 0.5044(6) 0.9000(6) 0.5663(4) 0.125 Uiso 0.25 1 d . . . B -2
C1C C 0.5487(6) 0.9033(7) 0.5797(5) 0.125 Uiso 0.25 1 d G . . B -2
H1C H 0.568909 0.883762 0.560806 0.125 Uiso 0.25 1 calc R . . B -2
C1D C 0.4778(6) 0.9284(7) 0.5942(4) 0.125 Uiso 0.25 1 d G . . B -2
H1D H 0.449004 0.927593 0.587701 0.125 Uiso 0.25 1 calc R . . B -2
C1E C 0.4954(7) 0.8674(5) 0.5214(4) 0.125 Uiso 0.25 1 d G . . B -2
H1EA H 0.468165 0.847303 0.524032 0.125 Uiso 0.25 1 calc R . . B -2
H1EB H 0.516586 0.835951 0.516395 0.125 Uiso 0.25 1 calc R . . B -2
C1F C 0.5605(7) 0.9348(9) 0.6196(5) 0.125 Uiso 0.25 1 d G . . B -2
H1F H 0.588880 0.936638 0.628270 0.125 Uiso 0.25 1 calc R . . B -2
C1G C 0.4938(7) 0.9609(7) 0.6349(4) 0.125 Uiso 0.25 1 d G . . B -2
H1G H 0.474478 0.982019 0.653889 0.125 Uiso 0.25 1 calc R . . B -2
N19 N 0.4950(5) 0.9089(5) 0.4800(4) 0.125 Uiso 0.25 1 d G . . B -2
C1H C 0.5312(8) 0.9633(8) 0.6469(4) 0.125 Uiso 0.25 1 d G . . B -2
H1H H 0.539178 0.984648 0.674469 0.125 Uiso 0.25 1 calc R . . B -2
C1I C 0.4601(5) 0.9411(7) 0.4694(4) 0.125 Uiso 0.25 1 d G . . B -2
H1I H 0.435724 0.934261 0.487226 0.125 Uiso 0.25 1 calc R . . B -2
C1J C 0.5297(5) 0.9191(6) 0.4542(4) 0.125 Uiso 0.25 1 d G . . B -2
H1J H 0.553857 0.896481 0.461076 0.125 Uiso 0.25 1 calc R . . B -2
C1K C 0.4594(4) 0.9823(7) 0.4343(4) 0.125 Uiso 0.25 1 d G . . B -2
H1K H 0.434498 1.003395 0.427845 0.125 Uiso 0.25 1 calc R . . B -2
C1L C 0.5312(5) 0.9602(6) 0.4190(4) 0.125 Uiso 0.25 1 d G . . B -2
H1L H 0.556303 0.966267 0.402268 0.125 Uiso 0.25 1 calc R . . B -2
C1M C 0.4955(5) 0.9945(5) 0.4069(4) 0.125 Uiso 0.25 1 d G . . B -2
N26 N 0.5000(6) 1.0365(6) 0.3731(4) 0.125 Uiso 0.25 1 d GS T P B -2
C1N C 0.4597(6) 1.0737(7) 0.3606(5) 0.125 Uiso 0.25 1 d G . . B -2
H1NA H 0.439047 1.048695 0.343935 0.125 Uiso 0.25 1 calc R . . B -2
H1NB H 0.446994 1.091394 0.389188 0.125 Uiso 0.25 1 calc R . . B -2
C1O C 0.5326(6) 1.0509(7) 0.3442(4) 0.125 Uiso 0.25 1 d G . . B -2
H1O H 0.560492 1.038494 0.347643 0.125 Uiso 0.25 1 calc R . . B -2
C1P C 0.4777(8) 1.1220(7) 0.3284(5) 0.125 Uiso 0.25 1 d G . . B -2
H1PA H 0.486558 1.157545 0.346791 0.125 Uiso 0.25 1 calc R . . B -2
H1PB H 0.457270 1.134749 0.304388 0.125 Uiso 0.25 1 calc R . . B -2
C1Q C 0.5149(8) 1.0912(7) 0.3051(4) 0.125 Uiso 0.25 1 d G . . B -2
H1QA H 0.535526 1.121245 0.294649 0.125 Uiso 0.25 1 calc R . . B -2
H1QB H 0.506085 1.067030 0.277543 0.125 Uiso 0.25 1 calc R . . B -2

loop_
_atom_site_aniso_label
_atom_site_aniso_U_11
_atom_site_aniso_U_22
_atom_site_aniso_U_33
_atom_site_aniso_U_23
_atom_site_aniso_U_13
_atom_site_aniso_U_12
C1 0.045(2) 0.0224(18) 0.0170(17) 0.0037(14) 0.000 0.000
C2 0.0346(15) 0.0174(11) 0.0178(12) 0.0005(9) -0.0016(11) 0.0004(10)
C3 0.032(2) 0.0184(17) 0.0208(18) -0.0001(14) 0.000 0.000
C4 0.0390(17) 0.0299(14) 0.0199(13) 0.0043(11) -0.0005(12) 0.0083(12)
C5 0.0302(15) 0.0186(12) 0.0309(15) 0.0057(10) 0.0018(12) -0.0010(11)
C6 0.0396(17) 0.0265(14) 0.0227(13) 0.0035(11) 0.0013(12) 0.0057(12)
C7 0.0337(15) 0.0260(14) 0.0234(13) 0.0032(11) -0.0001(12) 0.0030(12)
C8 0.0330(15) 0.0220(13) 0.0255(14) 0.0031(10) -0.0007(12) -0.0006(11)
C9 0.0323(14) 0.0214(12) 0.0219(13) 0.0020(10) -0.0037(11) 0.0015(11)
C10 0.051(2) 0.0270(14) 0.0229(14) 0.0033(11) 0.0002(13) 0.0128(14)
C11 0.0488(19) 0.0232(13) 0.0265(14) 0.0051(11) 0.0085(14) 0.0008(13)
C12 0.0426(18) 0.0268(14) 0.0261(14) 0.0061(12) -0.0006(13) -0.0026(13)
C13 0.0337(15) 0.0243(13) 0.0246(13) -0.0005(11) -0.0024(12) -0.0002(11)
C14 0.0430(18) 0.0311(15) 0.0261(15) 0.0051(12) -0.0013(13) 0.0022(13)
C15 0.0384(16) 0.0229(13) 0.0234(13) 0.0017(10) -0.0030(12) -0.0029(12)
C16 0.0463(19) 0.0223(14) 0.0303(15) 0.0025(11) 0.0078(14) -0.0008(13)
C17 0.058(2) 0.0347(16) 0.0202(14) 0.0019(12) -0.0045(14) 0.0175(16)
C18 0.0321(15) 0.0254(14) 0.0277(14) 0.0021(11) -0.0001(12) 0.0007(11)
C19 0.0325(15) 0.0265(14) 0.0247(14) -0.0006(11) -0.0056(12) 0.0029(12)
C20 0.0421(18) 0.0321(15) 0.0228(14) 0.0013(11) -0.0055(13) 0.0048(13)
C21 0.0345(16) 0.0292(15) 0.0252(14) 0.0002(11) -0.0023(12) 0.0053(12)
C22 0.0333(16) 0.0225(13) 0.0340(16) 0.0015(11) 0.0060(13) 0.0008(12)
C23 0.0442(18) 0.0415(17) 0.0152(13) 0.0035(11) -0.0010(12) 0.0093(14)
C24 0.035(2) 0.0234(18) 0.0244(19) 0.0038(15) 0.000 0.000
C25 0.0318(15) 0.0297(14) 0.0190(13) -0.0030(10) 0.0014(11) 0.0002(12)
C26 0.051(3) 0.035(2) 0.0112(16) 0.0037(15) 0.000 0.000
Cl1 0.0372(5) 0.0561(6) 0.0502(5) -0.0045(4) -0.0043(4) 0.0143(4)
Cl2 0.0512(7) 0.1531(15) 0.0347(5) -0.0072(7) 0.0076(5) 0.0208(8)
Cl3 0.0460(6) 0.1185(11) 0.0401(5) 0.0112(6) 0.0098(5) 0.0340(6)
Cl4 0.0953(13) 0.0721(10) 0.1324(17) 0.0268(10) 0.0105(12) 0.0123(9)
N1 0.0344(14) 0.0224(11) 0.0234(12) 0.0059(9) -0.0001(10) 0.0052(10)
N2 0.0303(13) 0.0288(12) 0.0197(11) 0.0071(9) 0.0006(10) 0.0003(10)
N3 0.0404(15) 0.0231(12) 0.0227(12) 0.0044(9) 0.0047(11) 0.0060(10)
N4 0.0340(13) 0.0229(11) 0.0217(11) 0.0033(9) -0.0014(10) 0.0032(10)
N5 0.0463(16) 0.0214(12) 0.0262(12) 0.0056(10) 0.0064(11) 0.0068(11)
N6 0.0413(15) 0.0266(12) 0.0214(12) 0.0036(9) 0.0035(11) 0.0076(11)
N7 0.0445(16) 0.0246(12) 0.0219(12) 0.0039(9) 0.0038(11) 0.0032(11)
N8 0.0490(16) 0.0245(12) 0.0215(12) 0.0032(9) 0.0037(11) 0.0055(11)
N9 0.0416(15) 0.0248(12) 0.0238(12) 0.0038(9) 0.0005(11) 0.0027(11)
N10 0.0538(18) 0.0258(12) 0.0204(12) 0.0028(10) 0.0009(12) 0.0043(12)
N11 0.0417(15) 0.0262(12) 0.0244(12) 0.0026(10) 0.0005(11) 0.0073(11)
N12 0.0477(17) 0.0283(13) 0.0260(13) 0.0029(10) 0.0031(12) 0.0094(12)
N13 0.0380(15) 0.0299(13) 0.0268(13) 0.0027(10) 0.0003(11) 0.0090(11)
N14 0.0411(15) 0.0309(13) 0.0245(12) 0.0002(10) 0.0057(11) 0.0048(11)
N15 0.0323(14) 0.0298(13) 0.0249(12) 0.0058(10) 0.0012(11) 0.0003(10)
N16 0.0382(15) 0.0323(13) 0.0207(11) 0.0028(10) 0.0026(10) 0.0057(11)
O1 0.056(2) 0.0248(16) 0.0407(19) 0.0127(14) 0.000 0.000
O2 0.0388(18) 0.0402(18) 0.0230(15) 0.0123(13) 0.000 0.000
O3 0.0658(18) 0.0261(11) 0.0386(13) 0.0095(10) 0.0168(13) 0.0053(11)
O4 0.0465(14) 0.0381(13) 0.0249(11) 0.0090(9) -0.0019(10) 0.0076(11)
O5 0.0629(18) 0.0377(13) 0.0346(13) 0.0091(11) -0.0123(13) 0.0084(12)
O6 0.0715(19) 0.0371(13) 0.0316(13) 0.0112(10) 0.0074(13) -0.0024(13)
O7 0.0532(16) 0.0368(13) 0.0309(12) 0.0098(10) -0.0006(11) 0.0118(11)
O8 0.0693(19) 0.0319(13) 0.0366(13) 0.0077(10) 0.0046(13) -0.0009(12)
O9 0.046(2) 0.047(2) 0.0303(17) 0.0163(15) 0.000 0.000
O10 0.068(3) 0.0379(19) 0.0352(19) 0.0172(15) 0.000 0.000
O11 0.187(12) 0.058(6) 0.065(6) 0.035(4) 0.010(6) 0.013(7)
O12 0.187(12) 0.058(6) 0.065(6) 0.035(4) 0.010(6) 0.013(7)
O13 0.131(7) 0.070(4) 0.142(7) 0.001(4) -0.055(5) -0.020(4)
O14 0.131(7) 0.070(4) 0.142(7) 0.001(4) -0.055(5) -0.020(4)
Na1 0.0679(16) 0.0334(11) 0.0530(14) 0.0128(10) 0.000 0.000
Zn2 0.0394(3) 0.0700(4) 0.0409(3) 0.0089(2) 0.00237(19) 0.0175(2)

loop_
_atom_type_symbol
_atom_type_description
_atom_type_scat_dispersion_real
_atom_type_scat_dispersion_imag
_atom_type_scat_source
C C 0.0033 0.0016 'International Tables Vol C Tables 4.2.6.8 and 6.1.1.4'
H H 0.0000 0.0000 'International Tables Vol C Tables 4.2.6.8 and 6.1.1.4'
Cl Cl 0.1484 0.1585 'International Tables Vol C Tables 4.2.6.8 and 6.1.1.4'
N N 0.0061 0.0033 'International Tables Vol C Tables 4.2.6.8 and 6.1.1.4'
Na Na 0.0362 0.0249 'International Tables Vol C Tables 4.2.6.8 and 6.1.1.4'
O O 0.0106 0.0060 'International Tables Vol C Tables 4.2.6.8 and 6.1.1.4'
Zn Zn 0.2839 1.4301 'International Tables Vol C Tables 4.2.6.8 and 6.1.1.4'

loop_
_geom_angle_atom_site_label_1
_geom_angle_atom_site_label_2
_geom_angle_atom_site_label_3
_geom_angle
_geom_angle_site_symmetry_1
_geom_angle_site_symmetry_3
_geom_angle_publ_flag
N1 C1 N1 108.9(4) 10_655 . ?
O1 C1 N1 125.53(18) . . ?
O1 C1 N1 125.54(18) . 10_655 ?
C2 C2 H2 111.4 10_655 . ?
N1 C2 C2 103.45(17) . 10_655 ?
N1 C2 H2 111.4 . . ?
N1 C2 N2 115.5(2) . . ?
N2 C2 C2 103.21(16) . 10_655 ?
N2 C2 H2 111.4 . . ?
N2 C3 N2 107.8(4) . 10_655 ?
O2 C3 N2 126.10(18) . 10_655 ?
O2 C3 N2 126.10(18) . . ?
H4A C4 H4B 107.7 . . ?
N1 C4 H4A 108.9 . . ?
N1 C4 H4B 108.9 . . ?
N3 C4 H4A 108.9 . . ?
N3 C4 H4B 108.9 . . ?
N3 C4 N1 113.3(3) . . ?
H5A C5 H5B 107.7 . . ?
N2 C5 H5A 108.8 . . ?
N2 C5 H5B 108.8 . . ?
N4 C5 H5A 108.8 . . ?
N4 C5 H5B 108.8 . . ?
N4 C5 N2 113.9(2) . . ?
N5 C6 N3 108.3(3) . . ?
O3 C6 N3 126.0(3) . . ?
O3 C6 N5 125.7(3) . . ?
C9 C7 H7 111.9 . . ?
N5 C7 H7 111.9 . . ?
N5 C7 C9 102.7(2) . . ?
N6 C7 H7 111.9 . . ?
N6 C7 C9 103.2(2) . . ?
N6 C7 N5 114.7(3) . . ?
N4 C8 N6 108.4(3) . . ?
O4 C8 N4 126.1(3) . . ?
O4 C8 N6 125.5(3) . . ?
C7 C9 H9 111.8 . . ?
N3 C9 C7 103.4(2) . . ?
N3 C9 H9 111.8 . . ?
N3 C9 N4 114.2(3) . . ?
N4 C9 C7 103.3(2) . . ?
N4 C9 H9 111.8 . . ?
H10A C10 H10B 107.6 . . ?
N5 C10 H10A 108.7 . . ?
N5 C10 H10B 108.7 . . ?
N7 C10 H10A 108.7 . . ?
N7 C10 H10B 108.7 . . ?
N7 C10 N5 114.3(3) . . ?
H11A C11 H11B 107.8 . . ?
N6 C11 H11A 109.0 . . ?
N6 C11 H11B 109.0 . . ?
N8 C11 H11A 109.0 . . ?
N8 C11 H11B 109.0 . . ?
N8 C11 N6 112.9(3) . . ?
N9 C12 N7 109.3(3) . 2_576 ?
O5 C12 N7 125.3(3) . 2_576 ?
O5 C12 N9 125.5(3) . . ?
C15 C13 H13 111.4 . . ?
N9 C13 H13 111.4 . . ?
N9 C13 C15 104.3(2) . . ?
N10 C13 H13 111.4 . . ?
N10 C13 C15 103.7(2) . . ?
N10 C13 N9 114.4(3) . . ?
N8 C14 N10 108.3(3) 2_576 . ?
O6 C14 N8 125.9(3) . 2_576 ?
O6 C14 N10 125.8(3) . . ?
C13 C15 H15 111.7 . . ?
N7 C15 C13 103.7(2) 2_576 . ?
N7 C15 H15 111.7 2_576 . ?
N8 C15 C13 103.4(2) 2_576 . ?
N8 C15 H15 111.7 2_576 . ?
N8 C15 N7 114.1(3) 2_576 2_576 ?
H16A C16 H16B 107.7 . . ?
N9 C16 H16A 108.9 . . ?
N9 C16 H16B 108.9 . . ?
N9 C16 N11 113.3(3) . . ?
N11 C16 H16A 108.9 . . ?
N11 C16 H16B 108.9 . . ?
H17A C17 H17B 107.8 . . ?
N10 C17 H17A 109.1 . . ?
N10 C17 H17B 109.1 . . ?
N12 C17 H17A 109.1 . . ?
N12 C17 H17B 109.1 . . ?
N12 C17 N10 112.6(3) . . ?
N13 C18 N11 108.5(3) . . ?
O7 C18 N11 125.5(3) . . ?
O7 C18 N13 125.9(3) . . ?
C21 C19 H19 111.9 . . ?
N13 C19 H19 111.9 . . ?
N13 C19 C21 103.2(2) . . ?
N14 C19 H19 111.9 . . ?
N14 C19 C21 102.8(2) . . ?
N14 C19 N13 114.5(3) . . ?
N12 C20 N14 108.0(3) . . ?
O8 C20 N12 126.5(3) . . ?
O8 C20 N14 125.5(3) . . ?
C19 C21 H21 111.6 . . ?
N11 C21 C19 103.5(2) . . ?
N11 C21 H21 111.6 . . ?
N12 C21 C19 103.4(3) . . ?
N12 C21 H21 111.6 . . ?
N12 C21 N11 114.4(3) . . ?
H22A C22 H22B 107.7 . . ?
N13 C22 H22A 108.9 . . ?
N13 C22 H22B 108.9 . . ?
N15 C22 H22A 108.9 . . ?
N15 C22 H22B 108.9 . . ?
N15 C22 N13 113.6(3) . . ?
H23A C23 H23B 107.7 . . ?
N14 C23 H23A 108.9 . . ?
N14 C23 H23B 108.9 . . ?
N14 C23 N16 113.3(3) . . ?
N16 C23 H23A 108.9 . . ?
N16 C23 H23B 108.9 . . ?
N15 C24 N15 109.1(4) 10_655 . ?
O9 C24 N15 125.45(19) . 10_655 ?
O9 C24 N15 125.45(19) . . ?
C25 C25 H25 111.7 10_655 . ?
N15 C25 C25 103.32(17) . 10_655 ?
N15 C25 H25 111.7 . . ?
N16 C25 C25 103.02(18) . 10_655 ?
N16 C25 H25 111.7 . . ?
N16 C25 N15 114.7(2) . . ?
N16 C26 N16 108.7(4) 10_655 . ?
O10 C26 N16 125.6(2) . . ?
O10 C26 N16 125.6(2) . 10_655 ?
C1 N1 C2 111.9(3) . . ?
C1 N1 C4 122.4(3) . . ?
C2 N1 C4 124.0(3) . . ?
C2 N2 C5 124.2(3) . . ?
C3 N2 C2 112.8(3) . . ?
C3 N2 C5 122.5(3) . . ?
C4 N3 C9 123.1(3) . . ?
C6 N3 C4 123.7(3) . . ?
C6 N3 C9 112.5(3) . . ?
C5 N4 C9 121.4(2) . . ?
C8 N4 C5 122.2(2) . . ?
C8 N4 C9 112.0(3) . . ?
C6 N5 C7 112.4(3) . . ?
C6 N5 C10 121.4(3) . . ?
C10 N5 C7 122.2(3) . . ?
C8 N6 C7 112.5(3) . . ?
C8 N6 C11 121.6(3) . . ?
C11 N6 C7 122.5(3) . . ?
C10 N7 C15 120.9(3) . 2_576 ?
C12 N7 C10 120.5(3) 2_576 . ?
C12 N7 C15 110.9(3) 2_576 2_576 ?
C11 N8 C15 121.3(3) . 2_576 ?
C14 N8 C11 122.5(3) 2_576 . ?
C14 N8 C15 112.3(3) 2_576 2_576 ?
C12 N9 C13 111.2(3) . . ?
C12 N9 C16 121.2(3) . . ?
C13 N9 C16 121.5(3) . . ?
C13 N10 C17 120.8(3) . . ?
C14 N10 C13 111.7(3) . . ?
C14 N10 C17 121.7(3) . . ?
C18 N11 C16 121.1(3) . . ?
C18 N11 C21 111.8(3) . . ?
C21 N11 C16 123.1(3) . . ?
C20 N12 C17 121.3(3) . . ?
C20 N12 C21 112.6(3) . . ?
C21 N12 C17 122.5(3) . . ?
C18 N13 C19 112.2(3) . . ?
C18 N13 C22 122.5(3) . . ?
C22 N13 C19 123.7(3) . . ?
C19 N14 C23 123.5(3) . . ?
C20 N14 C19 112.9(3) . . ?
C20 N14 C23 122.4(3) . . ?
C22 N15 C25 123.0(3) . . ?
C24 N15 C22 124.1(3) . . ?
C24 N15 C25 112.1(3) . . ?
C23 N16 C25 122.8(3) . . ?
C26 N16 C23 122.3(3) . . ?
C26 N16 C25 112.3(3) . . ?
C1 O1 Na1 139.8(3) . . ?
C24 O9 Na1 142.4(4) . . ?
O14 O14 Na1 76.9(3) 10_655 . ?
O9 Na1 O1 145.65(18) . . ?
O9 Na1 O13 97.3(3) . 10_655 ?
O9 Na1 O13 97.3(3) . . ?
O11 Na1 O1 76.3(3) . . ?
O11 Na1 O1 76.3(3) 10_655 . ?
O11 Na1 O9 78.4(3) 10_655 . ?
O11 Na1 O9 78.4(3) . . ?
O11 Na1 O11 84.5(8) . 10_655 ?
O11 Na1 O13 165.0(5) 10_655 . ?
O11 Na1 O13 165.0(5) . 10_655 ?
O11 Na1 O13 80.5(5) 10_655 10_655 ?
O11 Na1 O13 80.5(5) . . ?
O11 Na1 O14 145.5(4) . 10_655 ?
O11 Na1 O14 121.2(5) 10_655 10_655 ?
O12 Na1 O1 80.6(3) . . ?
O12 Na1 O1 80.6(3) 10_655 . ?
O12 Na1 O9 84.3(3) . . ?
O12 Na1 O9 84.3(3) 10_655 . ?
O12 Na1 O12 127.0(7) 10_655 . ?
O12 Na1 O14 126.8(4) . 10_655 ?
O12 Na1 O14 101.2(5) . . ?
O12 Na1 O14 101.2(5) 10_655 10_655 ?
O12 Na1 O14 126.8(4) 10_655 . ?
O13 Na1 O1 101.0(3) 10_655 . ?
O13 Na1 O1 101.0(3) . . ?
O13 Na1 O13 114.5(7) . 10_655 ?
O14 Na1 O1 87.4(3) 10_655 . ?
O14 Na1 O1 87.4(3) . . ?
O14 Na1 O9 125.9(3) 10_655 . ?
O14 Na1 O9 125.9(3) . . ?
O14 Na1 O14 26.2(6) 10_655 . ?
Cl1 Zn2 Cl4 108.20(7) . . ?
Cl2 Zn2 Cl1 112.68(5) . . ?
Cl2 Zn2 Cl3 109.24(6) . . ?
Cl2 Zn2 Cl4 108.41(9) . . ?
Cl3 Zn2 Cl1 108.80(5) . . ?
Cl3 Zn2 Cl4 109.47(7) . . ?
C1C C1B C1E 115.5 . . ?
C1D C1B C1C 116.8 . . ?
C1D C1B C1E 127.6 . . ?
C1B C1C H1C 120.0 . . ?
C1F C1C C1B 120.0 . . ?
C1F C1C H1C 120.0 . . ?
C1B C1D H1D 120.8 . . ?
C1B C1D C1G 118.4 . . ?
C1G C1D H1D 120.8 . . ?
C1B C1E H1EA 109.3 . . ?
C1B C1E H1EB 109.3 . . ?
C1B C1E N19 111.7 . . ?
H1EA C1E H1EB 107.9 . . ?
N19 C1E H1EA 109.3 . . ?
N19 C1E H1EB 109.3 . . ?
C1C C1F H1F 120.0 . . ?
C1H C1F C1C 120.0 . . ?
C1H C1F H1F 120.0 . . ?
C1D C1G H1G 117.4 . . ?
C1H C1G C1D 125.3 . . ?
C1H C1G H1G 117.4 . . ?
C1I N19 C1E 120.2 . . ?
C1J N19 C1E 121.2 . . ?
C1J N19 C1I 118.3 . . ?
C1F C1H H1H 120.3 . . ?
C1G C1H C1F 119.4 . . ?
C1G C1H H1H 120.3 . . ?
N19 C1I H1I 119.0 . . ?
C1K C1I N19 122.1 . . ?
C1K C1I H1I 119.0 . . ?
N19 C1J H1J 118.7 . . ?
C1L C1J N19 122.6 . . ?
C1L C1J H1J 118.7 . . ?
C1I C1K H1K 119.6 . . ?
C1I C1K C1M 120.9 . . ?
C1M C1K H1K 119.6 . . ?
C1J C1L H1L 119.7 . . ?
C1J C1L C1M 120.6 . . ?
C1M C1L H1L 119.7 . . ?
C1L C1M C1K 115.4 . . ?
N26 C1M C1K 127.4 . . ?
N26 C1M C1L 117.1 . . ?
C1M N26 C1N 115.7 . . ?
C1M N26 C1O 132.0 . . ?
C1O N26 C1N 112.1 . . ?
N26 C1N H1NA 111.6 . . ?
N26 C1N H1NB 111.6 . . ?
H1NA C1N H1NB 109.4 . . ?
C1P C1N N26 100.8 . . ?
C1P C1N H1NA 111.6 . . ?
C1P C1N H1NB 111.6 . . ?
N26 C1O H1O 126.9 . . ?
N26 C1O C1Q 106.2 . . ?
C1Q C1O H1O 126.9 . . ?
C1N C1P H1PA 110.9 . . ?
C1N C1P H1PB 110.9 . . ?
C1N C1P C1Q 104.0 . . ?
H1PA C1P H1PB 109.0 . . ?
C1Q C1P H1PA 110.9 . . ?
C1Q C1P H1PB 110.9 . . ?
C1O C1Q H1QA 110.9 . . ?
C1O C1Q H1QB 110.9 . . ?
C1P C1Q C1O 104.1 . . ?
C1P C1Q H1QA 110.9 . . ?
C1P C1Q H1QB 110.9 . . ?
H1QA C1Q H1QB 109.0 . . ?

loop_
_geom_bond_atom_site_label_1
_geom_bond_atom_site_label_2
_geom_bond_distance
_geom_bond_site_symmetry_2
_geom_bond_publ_flag
C1 N1 1.363(4) 10_655 ?
C1 N1 1.363(4) . ?
C1 O1 1.225(5) . ?
C2 C2 1.548(6) 10_655 ?
C2 H2 0.9900 . ?
C2 N1 1.442(3) . ?
C2 N2 1.454(4) . ?
C3 N2 1.370(4) . ?
C3 N2 1.370(4) 10_655 ?
C3 O2 1.215(5) . ?
C4 H4A 0.9800 . ?
C4 H4B 0.9800 . ?
C4 N1 1.453(4) . ?
C4 N3 1.440(4) . ?
C5 H5A 0.9800 . ?
C5 H5B 0.9800 . ?
C5 N2 1.455(4) . ?
C5 N4 1.437(4) . ?
C6 N3 1.362(4) . ?
C6 N5 1.362(4) . ?
C6 O3 1.221(4) . ?
C7 H7 0.9900 . ?
C7 C9 1.550(4) . ?
C7 N5 1.451(4) . ?
C7 N6 1.449(4) . ?
C8 N4 1.367(4) . ?
C8 N6 1.370(4) . ?
C8 O4 1.220(4) . ?
C9 H9 0.9900 . ?
C9 N3 1.445(4) . ?
C9 N4 1.454(4) . ?
C10 H10A 0.9800 . ?
C10 H10B 0.9800 . ?
C10 N5 1.443(4) . ?
C10 N7 1.443(4) . ?
C11 H11A 0.9800 . ?
C11 H11B 0.9800 . ?
C11 N6 1.445(4) . ?
C11 N8 1.447(4) . ?
C12 N7 1.373(4) 2_576 ?
C12 N9 1.370(4) . ?
C12 O5 1.224(4) . ?
C13 H13 0.9900 . ?
C13 C15 1.534(4) . ?
C13 N9 1.446(4) . ?
C13 N10 1.439(4) . ?
C14 N8 1.356(4) 2_576 ?
C14 N10 1.371(4) . ?
C14 O6 1.229(4) . ?
C15 H15 0.9900 . ?
C15 N7 1.455(4) 2_576 ?
C15 N8 1.444(4) 2_576 ?
C16 H16A 0.9800 . ?
C16 H16B 0.9800 . ?
C16 N9 1.446(4) . ?
C16 N11 1.450(4) . ?
C17 H17A 0.9800 . ?
C17 H17B 0.9800 . ?
C17 N10 1.449(4) . ?
C17 N12 1.451(4) . ?
C18 N11 1.371(4) . ?
C18 N13 1.366(4) . ?
C18 O7 1.216(4) . ?
C19 H19 0.9900 . ?
C19 C21 1.552(4) . ?
C19 N13 1.449(4) . ?
C19 N14 1.439(4) . ?
C20 N12 1.359(5) . ?
C20 N14 1.368(4) . ?
C20 O8 1.215(4) . ?
C21 H21 0.9900 . ?
C21 N11 1.447(4) . ?
C21 N12 1.445(4) . ?
C22 H22A 0.9800 . ?
C22 H22B 0.9800 . ?
C22 N13 1.445(4) . ?
C22 N15 1.443(4) . ?
C23 H23A 0.9800 . ?
C23 H23B 0.9800 . ?
C23 N14 1.440(4) . ?
C23 N16 1.444(4) . ?
C24 N15 1.364(4) 10_655 ?
C24 N15 1.364(4) . ?
C24 O9 1.228(5) . ?
C25 C25 1.555(6) 10_655 ?
C25 H25 0.9900 . ?
C25 N15 1.446(4) . ?
C25 N16 1.446(4) . ?
C26 N16 1.358(4) . ?
C26 N16 1.358(4) 10_655 ?
C26 O10 1.236(6) . ?
Cl1 Zn2 2.2650(11) . ?
Cl2 Zn2 2.2464(15) . ?
Cl3 Zn2 2.2616(13) . ?
Cl4 Zn2 2.295(2) . ?
O1 Na1 2.422(4) . ?
O9 Na1 2.331(4) . ?
O11 Na1 2.300(16) . ?
O12 Na1 2.210(18) . ?
O13 Na1 2.351(11) . ?
O14 O14 1.05(2) 10_655 ?
O14 Na1 2.308(10) . ?
C1B C1C 1.4675 . ?
C1B C1D 1.3148 . ?
C1B C1E 1.4779 . ?
C1C H1C 0.9400 . ?
C1C C1F 1.3716 . ?
C1D H1D 0.9400 . ?
C1D C1G 1.4413 . ?
C1E H1EA 0.9800 . ?
C1E H1EB 0.9800 . ?
C1E N19 1.4781 . ?
C1F H1F 0.9400 . ?
C1F C1H 1.3643 . ?
C1G H1G 0.9400 . ?
C1G C1H 1.2450 . ?
N19 C1I 1.3550 . ?
N19 C1J 1.3465 . ?
C1H H1H 0.9400 . ?
C1I H1I 0.9400 . ?
C1I C1K 1.3377 . ?
C1J H1J 0.9400 . ?
C1J C1L 1.3384 . ?
C1K H1K 0.9400 . ?
C1K C1M 1.4151 . ?
C1L H1L 0.9400 . ?
C1L C1M 1.4131 . ?
C1M N26 1.3322 . ?
N26 C1N 1.5665 . ?
N26 C1O 1.3596 . ?
C1N H1NA 0.9800 . ?
C1N H1NB 0.9800 . ?
C1N C1P 1.5100 . ?
C1O H1O 0.9400 . ?
C1O C1Q 1.5195 . ?
C1P H1PA 0.9800 . ?
C1P H1PB 0.9800 . ?
C1P C1Q 1.5157 . ?
C1Q H1QA 0.9800 . ?
C1Q H1QB 0.9800 . ?

loop_
_geom_torsion_atom_site_label_1
_geom_torsion_atom_site_label_2
_geom_torsion_atom_site_label_3
_geom_torsion_atom_site_label_4
_geom_torsion
_geom_torsion_site_symmetry_1
_geom_torsion_site_symmetry_2
_geom_torsion_site_symmetry_3
_geom_torsion_site_symmetry_4
_geom_torsion_publ_flag
C2 C2 N1 C1 -4.0(3) 10_655 . . . ?
C2 C2 N1 C4 -169.1(2) 10_655 . . . ?
C2 C2 N2 C3 3.2(3) 10_655 . . . ?
C2 C2 N2 C5 174.6(2) 10_655 . . . ?
C7 C9 N3 C4 169.6(3) . . . . ?
C7 C9 N3 C6 -1.2(3) . . . . ?
C7 C9 N4 C5 -165.3(3) . . . . ?
C7 C9 N4 C8 -8.5(3) . . . . ?
C9 C7 N5 C6 -8.5(4) . . . . ?
C9 C7 N5 C10 -166.1(3) . . . . ?
C9 C7 N6 C8 -1.4(4) . . . . ?
C9 C7 N6 C11 158.0(3) . . . . ?
C15 C13 N9 C12 -2.6(4) . . . . ?
C15 C13 N9 C16 -155.3(3) . . . . ?
C15 C13 N10 C14 6.1(4) . . . . ?
C15 C13 N10 C17 159.7(3) . . . . ?
C19 C21 N11 C16 164.7(3) . . . . ?
C19 C21 N11 C18 6.9(4) . . . . ?
C19 C21 N12 C17 -158.2(3) . . . . ?
C19 C21 N12 C20 0.6(4) . . . . ?
C21 C19 N13 C18 -2.5(4) . . . . ?
C21 C19 N13 C22 -168.6(3) . . . . ?
C21 C19 N14 C20 4.3(4) . . . . ?
C21 C19 N14 C23 171.9(3) . . . . ?
C25 C25 N15 C22 171.5(2) 10_655 . . . ?
C25 C25 N15 C24 1.3(3) 10_655 . . . ?
C25 C25 N16 C23 -167.0(2) 10_655 . . . ?
C25 C25 N16 C26 -4.5(3) 10_655 . . . ?
N1 C1 N1 C2 6.7(5) 10_655 . . . ?
N1 C1 N1 C4 172.1(2) 10_655 . . . ?
N1 C1 O1 Na1 89.9(4) . . . . ?
N1 C1 O1 Na1 -89.9(4) 10_655 . . . ?
N1 C2 N2 C3 115.3(3) . . . . ?
N1 C2 N2 C5 -73.2(4) . . . . ?
N1 C4 N3 C6 -105.2(4) . . . . ?
N1 C4 N3 C9 85.0(4) . . . . ?
N2 C2 N1 C1 -116.0(3) . . . . ?
N2 C2 N1 C4 78.9(4) . . . . ?
N2 C3 N2 C2 -5.3(4) 10_655 . . . ?
N2 C3 N2 C5 -176.89(19) 10_655 . . . ?
N2 C5 N4 C8 115.5(3) . . . . ?
N2 C5 N4 C9 -90.2(3) . . . . ?
N3 C4 N1 C1 108.0(4) . . . . ?
N3 C4 N1 C2 -88.4(4) . . . . ?
N3 C6 N5 C7 8.1(4) . . . . ?
N3 C6 N5 C10 166.0(3) . . . . ?
N3 C9 N4 C5 83.2(3) . . . . ?
N3 C9 N4 C8 -120.1(3) . . . . ?
N4 C5 N2 C2 83.2(4) . . . . ?
N4 C5 N2 C3 -106.1(3) . . . . ?
N4 C8 N6 C7 -3.8(4) . . . . ?
N4 C8 N6 C11 -163.5(3) . . . . ?
N4 C9 N3 C4 -78.9(4) . . . . ?
N4 C9 N3 C6 110.3(3) . . . . ?
N5 C6 N3 C4 -174.8(3) . . . . ?
N5 C6 N3 C9 -4.0(4) . . . . ?
N5 C7 C9 N3 5.5(3) . . . . ?
N5 C7 C9 N4 -113.8(3) . . . . ?
N5 C7 N6 C8 109.4(3) . . . . ?
N5 C7 N6 C11 -91.1(4) . . . . ?
N5 C10 N7 C12 -130.1(3) . . . 2_576 ?
N5 C10 N7 C15 83.4(4) . . . 2_576 ?
N6 C7 C9 N3 125.0(3) . . . . ?
N6 C7 C9 N4 5.7(3) . . . . ?
N6 C7 N5 C6 -119.6(3) . . . . ?
N6 C7 N5 C10 82.7(4) . . . . ?
N6 C8 N4 C5 164.5(3) . . . . ?
N6 C8 N4 C9 8.0(4) . . . . ?
N6 C11 N8 C14 126.5(3) . . . 2_576 ?
N6 C11 N8 C15 -77.6(4) . . . 2_576 ?
N7 C10 N5 C6 128.1(3) . . . . ?
N7 C10 N5 C7 -76.2(4) . . . . ?
N7 C12 N9 C13 6.8(4) 2_576 . . . ?
N7 C12 N9 C16 159.6(3) 2_576 . . . ?
N8 C11 N6 C7 83.8(4) . . . . ?
N8 C11 N6 C8 -118.5(3) . . . . ?
N8 C14 N10 C13 -8.4(4) 2_576 . . . ?
N8 C14 N10 C17 -161.7(3) 2_576 . . . ?
N9 C13 C15 N7 -2.2(3) . . . 2_576 ?
N9 C13 C15 N8 -121.6(3) . . . 2_576 ?
N9 C13 N10 C14 118.9(3) . . . . ?
N9 C13 N10 C17 -87.5(4) . . . . ?
N9 C16 N11 C18 -127.3(3) . . . . ?
N9 C16 N11 C21 76.9(4) . . . . ?
N10 C13 C15 N7 117.8(3) . . . 2_576 ?
N10 C13 C15 N8 -1.6(3) . . . 2_576 ?
N10 C13 N9 C12 -115.2(3) . . . . ?
N10 C13 N9 C16 92.2(4) . . . . ?
N10 C17 N12 C20 119.0(4) . . . . ?
N10 C17 N12 C21 -84.1(4) . . . . ?
N11 C16 N9 C12 127.6(3) . . . . ?
N11 C16 N9 C13 -82.4(4) . . . . ?
N11 C18 N13 C19 6.9(4) . . . . ?
N11 C18 N13 C22 173.2(3) . . . . ?
N11 C21 N12 C17 89.9(4) . . . . ?
N11 C21 N12 C20 -111.3(3) . . . . ?
N12 C17 N10 C13 79.1(4) . . . . ?
N12 C17 N10 C14 -129.9(4) . . . . ?
N12 C20 N14 C19 -4.2(4) . . . . ?
N12 C20 N14 C23 -171.9(3) . . . . ?
N12 C21 N11 C16 -83.6(4) . . . . ?
N12 C21 N11 C18 118.7(3) . . . . ?
N13 C18 N11 C16 -167.0(3) . . . . ?
N13 C18 N11 C21 -8.8(4) . . . . ?
N13 C19 C21 N11 -2.5(3) . . . . ?
N13 C19 C21 N12 -122.2(3) . . . . ?
N13 C19 N14 C20 115.5(3) . . . . ?
N13 C19 N14 C23 -76.9(4) . . . . ?
N13 C22 N15 C24 -106.9(4) . . . . ?
N13 C22 N15 C25 84.1(4) . . . . ?
N14 C19 C21 N11 116.9(3) . . . . ?
N14 C19 C21 N12 -2.8(3) . . . . ?
N14 C19 N13 C18 -113.5(3) . . . . ?
N14 C19 N13 C22 80.4(4) . . . . ?
N14 C20 N12 C17 161.2(3) . . . . ?
N14 C20 N12 C21 2.1(4) . . . . ?
N14 C23 N16 C25 -89.2(4) . . . . ?
N14 C23 N16 C26 110.1(4) . . . . ?
N15 C22 N13 C18 107.0(4) . . . . ?
N15 C22 N13 C19 -88.4(4) . . . . ?
N15 C24 N15 C22 -172.3(2) 10_655 . . . ?
N15 C24 N15 C25 -2.3(5) 10_655 . . . ?
N15 C24 O9 Na1 89.1(4) 10_655 . . . ?
N15 C24 O9 Na1 -89.1(4) . . . . ?
N15 C25 N16 C23 81.5(4) . . . . ?
N15 C25 N16 C26 -116.0(3) . . . . ?
N16 C23 N14 C19 85.3(4) . . . . ?
N16 C23 N14 C20 -108.4(4) . . . . ?
N16 C25 N15 C22 -77.1(4) . . . . ?
N16 C25 N15 C24 112.7(3) . . . . ?
N16 C26 N16 C23 170.1(2) 10_655 . . . ?
N16 C26 N16 C25 7.5(5) 10_655 . . . ?
O1 C1 N1 C2 -173.1(4) . . . . ?
O1 C1 N1 C4 -7.7(6) . . . . ?
O2 C3 N2 C2 172.5(4) . . . . ?
O2 C3 N2 C5 0.9(6) . . . . ?
O3 C6 N3 C4 4.7(6) . . . . ?
O3 C6 N3 C9 175.4(3) . . . . ?
O3 C6 N5 C7 -171.3(4) . . . . ?
O3 C6 N5 C10 -13.5(6) . . . . ?
O4 C8 N4 C5 -14.6(5) . . . . ?
O4 C8 N4 C9 -171.1(3) . . . . ?
O4 C8 N6 C7 175.3(3) . . . . ?
O4 C8 N6 C11 15.6(5) . . . . ?
O5 C12 N9 C13 -173.5(4) . . . . ?
O5 C12 N9 C16 -20.7(6) . . . . ?
O6 C14 N10 C13 172.1(4) . . . . ?
O6 C14 N10 C17 18.8(6) . . . . ?
O7 C18 N11 C16 13.1(5) . . . . ?
O7 C18 N11 C21 171.4(3) . . . . ?
O7 C18 N13 C19 -173.2(3) . . . . ?
O7 C18 N13 C22 -6.9(5) . . . . ?
O8 C20 N12 C17 -17.4(6) . . . . ?
O8 C20 N12 C21 -176.5(4) . . . . ?
O8 C20 N14 C19 174.4(3) . . . . ?
O8 C20 N14 C23 6.7(6) . . . . ?
O9 C24 N15 C22 6.2(7) . . . . ?
O9 C24 N15 C25 176.2(4) . . . . ?
O10 C26 N16 C23 -8.2(6) . . . . ?
O10 C26 N16 C25 -170.8(4) . . . . ?
C1B C1C C1F C1H -0.4 . . . . ?
C1B C1D C1G C1H -1.8 . . . . ?
C1B C1E N19 C1I -83.5 . . . . ?
C1B C1E N19 C1J 91.7 . . . . ?
C1C C1B C1D C1G 0.8 . . . . ?
C1C C1B C1E N19 -91.3 . . . . ?
C1C C1F C1H C1G -0.6 . . . . ?
C1D C1B C1C C1F 0.2 . . . . ?
C1D C1B C1E N19 85.4 . . . . ?
C1D C1G C1H C1F 1.7 . . . . ?
C1E C1B C1C C1F 177.2 . . . . ?
C1E C1B C1D C1G -175.9 . . . . ?
C1E N19 C1I C1K 175.2 . . . . ?
C1E N19 C1J C1L -174.3 . . . . ?
N19 C1I C1K C1M -0.7 . . . . ?
N19 C1J C1L C1M -1.1 . . . . ?
C1I N19 C1J C1L 1.0 . . . . ?
C1I C1K C1M C1L 0.6 . . . . ?
C1I C1K C1M N26 -175.8 . . . . ?
C1J N19 C1I C1K -0.1 . . . . ?
C1J C1L C1M C1K 0.3 . . . . ?
C1J C1L C1M N26 177.0 . . . . ?
C1K C1M N26 C1N -3.6 . . . . ?
C1K C1M N26 C1O -178.3 . . . . ?
C1L C1M N26 C1N -179.9 . . . . ?
C1L C1M N26 C1O 5.4 . . . . ?
C1M N26 C1N C1P 171.0 . . . . ?
C1M N26 C1O C1Q 165.8 . . . . ?
N26 C1N C1P C1Q 29.6 . . . . ?
N26 C1O C1Q C1P 28.0 . . . . ?
C1N N26 C1O C1Q -9.0 . . . . ?
C1N C1P C1Q C1O -36.2 . . . . ?
C1O N26 C1N C1P -13.3 . . . . ?

loop_
_smtbx_masks_void_nr
_smtbx_masks_void_average_x
_smtbx_masks_void_average_y
_smtbx_masks_void_average_z
_smtbx_masks_void_volume
_smtbx_masks_void_count_electrons
_smtbx_masks_void_content
1 0.000 0.234 0.628 145.6 31.3 ?
2 0.000 0.266 0.128 145.6 30.7 ?
3 0.000 0.734 0.872 145.6 31.4 ?
4 0.000 0.766 0.372 145.6 30.9 ?
5 0.250 -0.186 -0.896 2065.9 449.9 ?
6 0.500 0.266 0.372 145.6 30.9 ?
7 0.500 0.234 0.872 145.6 31.4 ?
8 0.500 0.766 0.128 145.6 30.7 ?
9 0.500 0.734 0.628 145.6 31.3 ?
10 0.750 -0.299 -0.431 2065.9 449.9 ?
